data_1560604
loop_
_publ_author_name
'Zheng, Haifeng'
'Wang, Rui'
'Wang, Kan'
'Wherritt, Daniel'
'Arman, Hadi'
'Doyle, Michael P.'

_publ_section_title
;
 Formal [4 + 4]-, [4 + 3]-, and [4 + 2]-cycloaddition reactions of
 donor--acceptor cyclobutenes, cyclopropenes and siloxyalkynes induced by
 Br\/onsted acid catalysis
;
_journal_issue 13
_journal_name_full 'Chemical Science'
_journal_page_first 4819
_journal_page_last 4824
_journal_paper_doi 10.1039/D1SC00158B
_journal_volume 12
_journal_year 2021
_chemical_formula_moiety 'C28 H20 F N O4'
_chemical_formula_sum 'C28 H20 F N O4'
_chemical_formula_weight 453.45
_space_group_crystal_system monoclinic
_space_group_IT_number 14
_space_group_name_Hall '-P 2ybc'
_space_group_name_H-M_alt 'P 1 21/c 1'
_atom_sites_solution_hydrogens geom
_atom_sites_solution_primary dual
_audit_creation_date 2020-08-10
_audit_creation_method
;
Olex2 1.3-ac4
(compiled 2019.10.09 svn.r3662 for Rigaku Oxford Diffraction, GUI svn.r5959)
;
_audit_update_record
;
2020-08-20 deposited with the CCDC.	2021-02-23 downloaded from the CCDC.
;
_cell_angle_alpha 90
_cell_angle_beta 99.0372(11)
_cell_angle_gamma 90
_cell_formula_units_Z 4
_cell_length_a 12.28538(14)
_cell_length_b 20.3181(2)
_cell_length_c 8.91344(10)
_cell_measurement_reflns_used 11498
_cell_measurement_temperature 99.99(10)
_cell_measurement_theta_max 76.0240
_cell_measurement_theta_min 3.6450
_cell_volume 2197.31(4)
_computing_cell_refinement 'CrysAlisPro 1.171.40.63a (Rigaku OD, 2019)'
_computing_data_collection 'CrysAlisPro 1.171.40.63a (Rigaku OD, 2019)'
_computing_data_reduction 'CrysAlisPro 1.171.40.63a (Rigaku OD, 2019)'
_computing_molecular_graphics 'Olex2 1.3-ac4 (Dolomanov et al., 2009)'
_computing_publication_material 'Olex2 1.3-ac4 (Dolomanov et al., 2009)'
_computing_structure_refinement 'ShelXL 2018/3 (Sheldrick, 2015)'
_computing_structure_solution 'ShelXT n/a (Sheldrick, 2015)'
_diffrn_ambient_environment N~2~
_diffrn_ambient_temperature 99.99(10)
_diffrn_detector 'Hybrid Pixel Array Detector'
_diffrn_detector_area_resol_mean 10.0000
_diffrn_detector_type HyPix
_diffrn_measured_fraction_theta_full 0.999
_diffrn_measured_fraction_theta_max 0.970
_diffrn_measurement_details
;
List of Runs (angles in degrees, time in seconds):

  # Type    Start    End  Width  t~exp~   \w     \q     \k     \f   Frames
#--------------------------------------------------------------------------
  1  \w     31.00 120.00   0.50    0.05    --   46.87  58.00 -18.00  178
  2  \w     90.00 178.00   0.50    0.14    --  106.69  58.00 -18.00  176
  3  \w    101.00 178.00   0.50    0.14    --  106.69  77.00  30.00  154
  4  \w     95.00 178.00   0.50    0.14    --  106.69 125.00 150.00  166
  5  \w     96.00 177.00   0.50    0.14    --  106.69  61.00  60.00  162
  6  \w     56.00  87.00   0.50    0.14    --  106.69 -77.00-180.00   62
  7  \w     34.00  67.00   0.50    0.14    --  106.69 -58.00-159.00   66
  8  \w     40.00  65.00   0.50    0.14    --  106.69 -61.00 -90.00   50
  9  \w     34.00  71.00   0.50    0.14    --  106.69 -61.00 -30.00   74
 10  \w     46.00  95.00   0.50    0.14    --  106.69 -94.00   0.00   98
 11  \w     43.00  71.00   0.50    0.14    --  106.69 -61.00  60.00   56
 12  \w     45.00  71.00   0.50    0.14    --  106.69 -61.00  90.00   52
 13  \w     34.00  71.00   0.50    0.14    --  106.69 -61.00  30.00   74
 14  \w     35.00  62.00   0.50    0.14    --  106.69 -61.00   0.00   54
 15  \w     34.00 105.00   0.50    0.14    --  106.69 -94.00 -60.00  142
 16  \w    -25.00  63.00   0.50    0.05    --   46.87 -58.00-159.00  176
 17  \w    -63.00  26.00   0.50    0.05    --  -46.87  58.00 -18.00  178
 18  \w    -51.00 -16.00   0.50    0.14    --  -88.50  45.00 150.00   70
 19  \w    -51.00 -16.00   0.50    0.14    --  -88.50  45.00 120.00   70
 20  \w    -67.00 -15.00   0.50    0.14    --  -88.50  58.00 -18.00  104
 21  \w    -51.00 -16.00   0.50    0.14    --  -88.50  45.00 -90.00   70
 22  \w    -51.00 -16.00   0.50    0.14    --  -88.50  45.00-180.00   70
 23  \w   -120.00 -30.00   0.50    0.05    --  -46.87 -58.00-159.00  180
 24  \w   -120.00 -87.00   0.50    0.05    --  -46.87-125.00  30.00   66
 25  \w   -120.00 -87.00   0.50    0.05    --  -46.87-125.00 -30.00   66
 26  \w   -160.00 -72.00   0.50    0.14    --  -88.50 -58.00-159.00  176
;
_diffrn_measurement_device 'four-circle diffractometer'
_diffrn_measurement_device_type 'XtaLAB Synergy, Dualflex, HyPix'
_diffrn_measurement_method '\w scans'
_diffrn_orient_matrix_type 'CrysAlisPro convention (1999,Acta A55,543-557)'
_diffrn_orient_matrix_UB_11 0.1150120000
_diffrn_orient_matrix_UB_12 0.0009997000
_diffrn_orient_matrix_UB_13 -0.0483264000
_diffrn_orient_matrix_UB_21 0.0398951000
_diffrn_orient_matrix_UB_22 -0.0522985000
_diffrn_orient_matrix_UB_23 0.1215419000
_diffrn_orient_matrix_UB_31 -0.0360271000
_diffrn_orient_matrix_UB_32 -0.0548960000
_diffrn_orient_matrix_UB_33 -0.1162831000
_diffrn_radiation_monochromator mirror
_diffrn_radiation_probe x-ray
_diffrn_radiation_type 'Cu K\a'
_diffrn_radiation_wavelength 1.54184
_diffrn_reflns_av_R_equivalents 0.0402
_diffrn_reflns_av_unetI/netI 0.0287
_diffrn_reflns_Laue_measured_fraction_full 0.999
_diffrn_reflns_Laue_measured_fraction_max 0.970
_diffrn_reflns_limit_h_max 15
_diffrn_reflns_limit_h_min -15
_diffrn_reflns_limit_k_max 23
_diffrn_reflns_limit_k_min -25
_diffrn_reflns_limit_l_max 11
_diffrn_reflns_limit_l_min -11
_diffrn_reflns_number 21382
_diffrn_reflns_point_group_measured_fraction_full 0.999
_diffrn_reflns_point_group_measured_fraction_max 0.970
_diffrn_reflns_theta_full 67.684
_diffrn_reflns_theta_max 76.713
_diffrn_reflns_theta_min 3.643
_diffrn_source 'micro-focus sealed X-ray tube'
_diffrn_source_type 'PhotonJet (Cu) X-ray Source'
_exptl_absorpt_coefficient_mu 0.804
_exptl_absorpt_correction_T_max 1.000
_exptl_absorpt_correction_T_min 0.437
_exptl_absorpt_correction_type gaussian
_exptl_absorpt_process_details
;
CrysAlisPro 1.171.40.63a (Rigaku Oxford Diffraction, 2019)
Numerical absorption correction based on gaussian integration over
			a multifaceted crystal model
Empirical absorption correction using spherical harmonics,
 implemented in SCALE3 ABSPACK scaling algorithm.
;
_exptl_crystal_colour 'clear colourless'
_exptl_crystal_colour_lustre clear
_exptl_crystal_colour_primary colourless
_exptl_crystal_density_diffrn 1.371
_exptl_crystal_description plank
_exptl_crystal_F_000 944
_exptl_crystal_size_max 0.369
_exptl_crystal_size_mid 0.18
_exptl_crystal_size_min 0.058
_refine_diff_density_max 0.277
_refine_diff_density_min -0.223
_refine_diff_density_rms 0.042
_refine_ls_extinction_method none
_refine_ls_goodness_of_fit_ref 1.057
_refine_ls_hydrogen_treatment constr
_refine_ls_matrix_type full
_refine_ls_number_parameters 308
_refine_ls_number_reflns 4485
_refine_ls_number_restraints 0
_refine_ls_restrained_S_all 1.057
_refine_ls_R_factor_all 0.0394
_refine_ls_R_factor_gt 0.0356
_refine_ls_shift/su_max 0.001
_refine_ls_shift/su_mean 0.000
_refine_ls_structure_factor_coef Fsqd
_refine_ls_weighting_details 'w=1/[\s^2^(Fo^2^)+(0.0467P)^2^+0.6233P] where P=(Fo^2^+2Fc^2^)/3'
_refine_ls_weighting_scheme calc
_refine_ls_wR_factor_gt 0.0915
_refine_ls_wR_factor_ref 0.0947
_reflns_Friedel_coverage 0.000
_reflns_number_gt 4040
_reflns_number_total 4485
_reflns_threshold_expression 'I > 2\s(I)'
_cod_data_source_file d1sc00158b2.cif
_cod_data_source_block hpd195
_cod_depositor_comments 'Adding full bibliography for 1560602--1560604.cif.'
_cod_database_code 1560604
_shelx_shelxl_version_number 2018/3
_chemical_oxdiff_formula 'C H O N F'
_chemical_oxdiff_usercomment hf-08-07
_shelx_space_group_comment
;
The symmetry employed for this shelxl refinement is uniquely defined
by the following loop, which should always be used as a source of
symmetry information in preference to the above space-group names.
They are only intended as comments.
;
_shelx_estimated_absorpt_t_max 0.955
_shelx_estimated_absorpt_t_min 0.756
_reflns_odcompleteness_completeness 100.00
_reflns_odcompleteness_iscentric 1
_reflns_odcompleteness_theta 66.97
_olex2_refinement_description
;
1. Fixed Uiso
 At 1.2 times of:
  All C(H) groups, All C(H,H) groups
 At 1.5 times of:
  All C(H,H,H) groups
2.a Ternary CH refined with riding coordinates:
 C7(H7)
2.b Secondary CH2 refined with riding coordinates:
 C8(H8A,H8B)
2.c Aromatic/amide H refined with riding coordinates:
 C15(H15), C14(H14), C12(H12), C24(H24), C5(H5), C25(H25), C16(H16), C13(H13),
 C19(H19), C26(H26), C27(H27), C28(H28), C11(H11), C18(H18)
2.d Idealised Me refined as rotating group:
 C21(H21A,H21B,H21C)
;
_olex2_exptl_crystal_mounting_method 'nylon loop'
_olex2_submission_special_instructions 'No special instructions were received'
_oxdiff_exptl_absorpt_empirical_details
;
Empirical correction (ABSPACK) includes:
- Absorption correction using spherical harmonics
- Frame scaling
;
_oxdiff_exptl_absorpt_empirical_full_max 1.242
_oxdiff_exptl_absorpt_empirical_full_min 0.852

loop_
_space_group_symop_operation_xyz
'x, y, z'
'-x, y+1/2, -z+1/2'
'-x, -y, -z'
'x, -y-1/2, z-1/2'

loop_
_atom_site_label
_atom_site_type_symbol
_atom_site_fract_x
_atom_site_fract_y
_atom_site_fract_z
_atom_site_U_iso_or_equiv
_atom_site_adp_type
_atom_site_occupancy
_atom_site_site_symmetry_order
_atom_site_calc_flag
_atom_site_refinement_flags_posn
_atom_site_refinement_flags_adp
_atom_site_refinement_flags_occupancy
_atom_site_disorder_assembly
_atom_site_disorder_group
O2 O 0.92234(7) 0.14659(4) 0.03859(9) 0.02137(19) Uani 1 1 d . . . . .
O3 O 0.86109(7) 0.18642(4) -0.19491(9) 0.02209(19) Uani 1 1 d . . . . .
F1 F 1.49686(6) -0.00150(4) -0.21268(9) 0.03269(19) Uani 1 1 d . . . . .
O4 O 0.91109(7) 0.16793(4) -0.53062(9) 0.0256(2) Uani 1 1 d . . . . .
N1 N 1.20726(8) 0.29177(5) -0.19998(12) 0.0224(2) Uani 1 1 d . . . . .
C7 C 1.04784(9) 0.14167(6) -0.31658(12) 0.0183(2) Uani 1 1 d . . . . .
H7 H 1.102872 0.108517 -0.340250 0.022 Uiso 1 1 calc R U . . .
C20 C 0.93035(9) 0.15778(5) -0.10724(12) 0.0173(2) Uani 1 1 d . . . . .
C6 C 1.03360(9) 0.13096(5) -0.15197(12) 0.0173(2) Uani 1 1 d . . . . .
C22 C 0.94161(10) 0.12961(6) -0.42797(13) 0.0197(2) Uani 1 1 d . . . . .
C8 C 1.09435(10) 0.20993(6) -0.34534(13) 0.0218(2) Uani 1 1 d . . . . .
H8A H 1.116203 0.210405 -0.447614 0.026 Uiso 1 1 calc R U . . .
H8B H 1.035569 0.243197 -0.344436 0.026 Uiso 1 1 calc R U . . .
C9 C 1.19183(9) 0.22893(6) -0.23034(13) 0.0191(2) Uani 1 1 d . . . . .
C15 C 1.50692(10) 0.28380(6) 0.09313(14) 0.0226(2) Uani 1 1 d . . . . .
H15 H 1.488819 0.323958 0.040493 0.027 Uiso 1 1 calc R U . . .
C14 C 1.60130(10) 0.27996(6) 0.20107(14) 0.0247(3) Uani 1 1 d . . . . .
H14 H 1.647627 0.317365 0.221705 0.030 Uiso 1 1 calc R U . . .
C12 C 1.55892(10) 0.16755(6) 0.25011(14) 0.0249(3) Uani 1 1 d . . . . .
H12 H 1.576566 0.127836 0.304793 0.030 Uiso 1 1 calc R U . . .
C23 C 0.87807(10) 0.06799(6) -0.41121(12) 0.0206(2) Uani 1 1 d . . . . .
C1 C 1.34043(9) 0.23363(6) -0.05658(13) 0.0195(2) Uani 1 1 d . . . . .
C10 C 1.43815(9) 0.22895(6) 0.06120(13) 0.0198(2) Uani 1 1 d . . . . .
C24 C 0.76421(11) 0.06964(6) -0.45651(15) 0.0271(3) Uani 1 1 d . . . . .
H24 H 0.729579 0.109293 -0.495102 0.033 Uiso 1 1 calc R U . . .
C5 C 1.10846(9) 0.10013(5) -0.05144(13) 0.0183(2) Uani 1 1 d . . . . .
H5 H 1.093246 0.094367 0.048992 0.022 Uiso 1 1 calc R U . . .
C2 C 1.27480(9) 0.18919(6) -0.14317(13) 0.0184(2) Uani 1 1 d . . . . .
C25 C 0.70129(12) 0.01381(7) -0.44558(17) 0.0350(3) Uani 1 1 d . . . . .
H25 H 0.623467 0.015613 -0.473396 0.042 Uiso 1 1 calc R U . . .
C16 C 1.38579(10) 0.09026(6) -0.18366(13) 0.0215(2) Uani 1 1 d . . . . .
H16 H 1.437482 0.117893 -0.221868 0.026 Uiso 1 1 calc R U . . .
C13 C 1.62814(10) 0.22159(6) 0.27890(14) 0.0249(3) Uani 1 1 d . . . . .
H13 H 1.693457 0.218635 0.351422 0.030 Uiso 1 1 calc R U . . .
C17 C 1.40421(10) 0.02380(6) -0.16844(15) 0.0242(3) Uani 1 1 d . . . . .
C19 C 1.23827(10) 0.00768(6) -0.06913(15) 0.0242(3) Uani 1 1 d . . . . .
H19 H 1.188720 -0.020377 -0.027712 0.029 Uiso 1 1 calc R U . . .
C26 C 0.75210(12) -0.04492(7) -0.39385(16) 0.0339(3) Uani 1 1 d . . . . .
H26 H 0.709041 -0.083410 -0.388133 0.041 Uiso 1 1 calc R U . . .
C27 C 0.86533(12) -0.04736(6) -0.35070(14) 0.0283(3) Uani 1 1 d . . . . .
H27 H 0.899964 -0.087729 -0.317343 0.034 Uiso 1 1 calc R U . . .
C28 C 0.92850(11) 0.00919(6) -0.35607(13) 0.0232(3) Uani 1 1 d . . . . .
H28 H 1.005762 0.007873 -0.322344 0.028 Uiso 1 1 calc R U . . .
O1 O 1.30243(7) 0.29539(4) -0.08900(10) 0.02319(19) Uani 1 1 d . . . . .
C11 C 1.46418(10) 0.17076(6) 0.14238(14) 0.0224(2) Uani 1 1 d . . . . .
H11 H 1.417256 0.133507 0.123999 0.027 Uiso 1 1 calc R U . . .
C21 C 0.82613(10) 0.17479(6) 0.08963(14) 0.0235(3) Uani 1 1 d . . . . .
H21A H 0.759376 0.158862 0.025037 0.035 Uiso 1 1 calc R U . . .
H21B H 0.829381 0.222887 0.083266 0.035 Uiso 1 1 calc R U . . .
H21C H 0.824578 0.161699 0.195091 0.035 Uiso 1 1 calc R U . . .
C18 C 1.33389(11) -0.01854(6) -0.10975(16) 0.0276(3) Uani 1 1 d . . . . .
H18 H 1.350307 -0.064093 -0.097516 0.033 Uiso 1 1 calc R U . . .
C3 C 1.28963(9) 0.11669(6) -0.14201(12) 0.0183(2) Uani 1 1 d . . . . .
C4 C 1.21366(9) 0.07452(6) -0.08808(12) 0.0189(2) Uani 1 1 d . . . . .

loop_
_atom_site_aniso_label
_atom_site_aniso_U_11
_atom_site_aniso_U_22
_atom_site_aniso_U_33
_atom_site_aniso_U_23
_atom_site_aniso_U_13
_atom_site_aniso_U_12
O2 0.0190(4) 0.0275(4) 0.0182(4) 0.0014(3) 0.0049(3) 0.0042(3)
O3 0.0202(4) 0.0245(4) 0.0211(4) 0.0017(3) 0.0014(3) 0.0045(3)
F1 0.0240(4) 0.0279(4) 0.0488(5) -0.0011(3) 0.0137(3) 0.0075(3)
O4 0.0271(4) 0.0283(5) 0.0197(4) 0.0049(3) -0.0014(3) 0.0000(4)
N1 0.0176(5) 0.0222(5) 0.0265(5) 0.0031(4) 0.0003(4) 0.0008(4)
C7 0.0177(5) 0.0201(5) 0.0172(5) 0.0014(4) 0.0026(4) 0.0012(4)
C20 0.0178(5) 0.0159(5) 0.0178(5) -0.0012(4) 0.0019(4) -0.0028(4)
C6 0.0168(5) 0.0167(5) 0.0182(5) -0.0002(4) 0.0026(4) -0.0015(4)
C22 0.0209(6) 0.0225(6) 0.0157(5) -0.0003(4) 0.0028(4) 0.0031(4)
C8 0.0197(6) 0.0235(6) 0.0215(6) 0.0062(5) 0.0012(4) -0.0002(4)
C9 0.0172(5) 0.0196(5) 0.0211(5) 0.0034(4) 0.0049(4) 0.0010(4)
C15 0.0214(6) 0.0229(6) 0.0243(6) -0.0012(5) 0.0063(5) -0.0006(5)
C14 0.0204(6) 0.0290(6) 0.0258(6) -0.0059(5) 0.0067(5) -0.0051(5)
C12 0.0259(6) 0.0251(6) 0.0232(6) -0.0010(5) 0.0018(5) 0.0048(5)
C23 0.0248(6) 0.0214(6) 0.0149(5) -0.0017(4) 0.0013(4) 0.0000(5)
C1 0.0187(5) 0.0176(5) 0.0230(5) 0.0017(4) 0.0062(4) 0.0016(4)
C10 0.0173(5) 0.0218(6) 0.0210(5) -0.0028(4) 0.0054(4) 0.0011(4)
C24 0.0258(6) 0.0254(6) 0.0279(6) -0.0005(5) -0.0026(5) -0.0008(5)
C5 0.0191(5) 0.0179(5) 0.0180(5) 0.0011(4) 0.0031(4) -0.0010(4)
C2 0.0166(5) 0.0197(6) 0.0191(5) 0.0018(4) 0.0032(4) 0.0003(4)
C25 0.0286(7) 0.0332(7) 0.0406(8) -0.0023(6) -0.0030(6) -0.0076(6)
C16 0.0190(5) 0.0223(6) 0.0234(6) 0.0002(5) 0.0036(4) -0.0004(4)
C13 0.0172(5) 0.0346(7) 0.0226(6) -0.0064(5) 0.0020(4) 0.0030(5)
C17 0.0183(6) 0.0241(6) 0.0307(6) -0.0023(5) 0.0054(5) 0.0048(5)
C19 0.0219(6) 0.0209(6) 0.0303(6) 0.0048(5) 0.0055(5) 0.0003(5)
C26 0.0431(8) 0.0258(7) 0.0320(7) -0.0030(5) 0.0030(6) -0.0110(6)
C27 0.0431(8) 0.0210(6) 0.0210(6) -0.0018(5) 0.0058(5) 0.0005(5)
C28 0.0283(6) 0.0231(6) 0.0181(5) -0.0020(5) 0.0037(5) 0.0026(5)
O1 0.0204(4) 0.0185(4) 0.0294(4) 0.0010(3) 0.0001(3) 0.0011(3)
C11 0.0212(6) 0.0214(6) 0.0245(6) -0.0026(5) 0.0031(5) 0.0004(4)
C21 0.0208(6) 0.0281(6) 0.0228(6) -0.0021(5) 0.0075(5) 0.0028(5)
C18 0.0256(6) 0.0186(6) 0.0388(7) 0.0030(5) 0.0055(5) 0.0044(5)
C3 0.0180(5) 0.0186(5) 0.0174(5) 0.0008(4) -0.0002(4) 0.0012(4)
C4 0.0179(5) 0.0208(6) 0.0173(5) 0.0013(4) 0.0004(4) 0.0012(4)

loop_
_atom_type_symbol
_atom_type_description
_atom_type_scat_dispersion_real
_atom_type_scat_dispersion_imag
_atom_type_scat_source
C C 0.0181 0.0091 'International Tables Vol C Tables 4.2.6.8 and 6.1.1.4'
H H 0.0000 0.0000 'International Tables Vol C Tables 4.2.6.8 and 6.1.1.4'
F F 0.0727 0.0534 'International Tables Vol C Tables 4.2.6.8 and 6.1.1.4'
N N 0.0311 0.0180 'International Tables Vol C Tables 4.2.6.8 and 6.1.1.4'
O O 0.0492 0.0322 'International Tables Vol C Tables 4.2.6.8 and 6.1.1.4'

loop_
_exptl_crystal_face_index_h
_exptl_crystal_face_index_k
_exptl_crystal_face_index_l
_exptl_crystal_face_perp_dist
-1 -6 -5 0.0532
2 11 2 0.0735
0 -8 5 0.1053
-8 -1 0 0.0462
-2 10 4 0.0879
8 2 0 0.0042

loop_
_geom_angle_atom_site_label_1
_geom_angle_atom_site_label_2
_geom_angle_atom_site_label_3
_geom_angle
_geom_angle_site_symmetry_1
_geom_angle_site_symmetry_3
_geom_angle_publ_flag
C20 O2 C21 115.19(9) . . ?
C9 N1 O1 105.81(9) . . ?
C6 C7 H7 106.9 . . ?
C6 C7 C22 112.80(9) . . ?
C6 C7 C8 113.10(9) . . ?
C22 C7 H7 106.9 . . ?
C22 C7 C8 109.74(9) . . ?
C8 C7 H7 106.9 . . ?
O2 C20 C6 113.14(9) . . ?
O3 C20 O2 123.88(10) . . ?
O3 C20 C6 122.98(10) . . ?
C20 C6 C7 115.94(9) . . ?
C5 C6 C7 122.91(10) . . ?
C5 C6 C20 121.15(10) . . ?
O4 C22 C7 121.12(11) . . ?
O4 C22 C23 120.51(10) . . ?
C23 C22 C7 118.33(10) . . ?
C7 C8 H8A 108.9 . . ?
C7 C8 H8B 108.9 . . ?
H8A C8 H8B 107.7 . . ?
C9 C8 C7 113.34(9) . . ?
C9 C8 H8A 108.9 . . ?
C9 C8 H8B 108.9 . . ?
N1 C9 C8 117.73(10) . . ?
N1 C9 C2 111.68(10) . . ?
C2 C9 C8 130.59(11) . . ?
C14 C15 H15 119.7 . . ?
C14 C15 C10 120.52(11) . . ?
C10 C15 H15 119.7 . . ?
C15 C14 H14 119.9 . . ?
C13 C14 C15 120.13(12) . . ?
C13 C14 H14 119.9 . . ?
C13 C12 H12 119.6 . . ?
C13 C12 C11 120.87(12) . . ?
C11 C12 H12 119.6 . . ?
C24 C23 C22 117.83(11) . . ?
C24 C23 C28 119.41(11) . . ?
C28 C23 C22 122.74(11) . . ?
C2 C1 C10 134.82(11) . . ?
O1 C1 C10 115.36(10) . . ?
O1 C1 C2 109.81(10) . . ?
C15 C10 C1 119.54(11) . . ?
C11 C10 C15 119.12(11) . . ?
C11 C10 C1 121.34(11) . . ?
C23 C24 H24 119.8 . . ?
C25 C24 C23 120.39(12) . . ?
C25 C24 H24 119.8 . . ?
C6 C5 H5 118.3 . . ?
C6 C5 C4 123.47(10) . . ?
C4 C5 H5 118.3 . . ?
C9 C2 C3 129.81(10) . . ?
C1 C2 C9 103.94(10) . . ?
C1 C2 C3 126.25(10) . . ?
C24 C25 H25 120.0 . . ?
C24 C25 C26 119.97(13) . . ?
C26 C25 H25 120.0 . . ?
C17 C16 H16 120.5 . . ?
C17 C16 C3 118.96(11) . . ?
C3 C16 H16 120.5 . . ?
C14 C13 C12 119.56(11) . . ?
C14 C13 H13 120.2 . . ?
C12 C13 H13 120.2 . . ?
F1 C17 C16 118.35(11) . . ?
F1 C17 C18 118.43(11) . . ?
C16 C17 C18 123.22(11) . . ?
C18 C19 H19 119.4 . . ?
C18 C19 C4 121.18(11) . . ?
C4 C19 H19 119.4 . . ?
C25 C26 H26 119.9 . . ?
C27 C26 C25 120.10(12) . . ?
C27 C26 H26 119.9 . . ?
C26 C27 H27 119.9 . . ?
C26 C27 C28 120.15(12) . . ?
C28 C27 H27 119.9 . . ?
C23 C28 H28 120.0 . . ?
C27 C28 C23 119.91(12) . . ?
C27 C28 H28 120.0 . . ?
C1 O1 N1 108.76(8) . . ?
C12 C11 C10 119.78(11) . . ?
C12 C11 H11 120.1 . . ?
C10 C11 H11 120.1 . . ?
O2 C21 H21A 109.5 . . ?
O2 C21 H21B 109.5 . . ?
O2 C21 H21C 109.5 . . ?
H21A C21 H21B 109.5 . . ?
H21A C21 H21C 109.5 . . ?
H21B C21 H21C 109.5 . . ?
C17 C18 C19 117.75(11) . . ?
C17 C18 H18 121.1 . . ?
C19 C18 H18 121.1 . . ?
C16 C3 C2 119.13(10) . . ?
C16 C3 C4 119.33(10) . . ?
C4 C3 C2 121.32(10) . . ?
C19 C4 C5 119.78(10) . . ?
C19 C4 C3 119.44(10) . . ?
C3 C4 C5 120.78(10) . . ?

loop_
_geom_bond_atom_site_label_1
_geom_bond_atom_site_label_2
_geom_bond_distance
_geom_bond_site_symmetry_2
_geom_bond_publ_flag
O2 C20 1.3383(14) . ?
O2 C21 1.4496(13) . ?
O3 C20 1.2101(14) . ?
F1 C17 1.3625(13) . ?
O4 C22 1.2149(14) . ?
N1 C9 1.3128(16) . ?
N1 O1 1.4098(13) . ?
C7 H7 1.0000 . ?
C7 C6 1.5204(15) . ?
C7 C22 1.5303(15) . ?
C7 C8 1.5369(16) . ?
C20 C6 1.4913(15) . ?
C6 C5 1.3350(16) . ?
C22 C23 1.4953(17) . ?
C8 H8A 0.9900 . ?
C8 H8B 0.9900 . ?
C8 C9 1.4994(16) . ?
C9 C2 1.4303(16) . ?
C15 H15 0.9500 . ?
C15 C14 1.3877(17) . ?
C15 C10 1.4006(17) . ?
C14 H14 0.9500 . ?
C14 C13 1.3872(19) . ?
C12 H12 0.9500 . ?
C12 C13 1.3878(18) . ?
C12 C11 1.3892(17) . ?
C23 C24 1.3941(17) . ?
C23 C28 1.3989(17) . ?
C1 C10 1.4685(16) . ?
C1 C2 1.3658(16) . ?
C1 O1 1.3542(14) . ?
C10 C11 1.3967(17) . ?
C24 H24 0.9500 . ?
C24 C25 1.3846(19) . ?
C5 H5 0.9500 . ?
C5 C4 1.4766(15) . ?
C2 C3 1.4841(16) . ?
C25 H25 0.9500 . ?
C25 C26 1.391(2) . ?
C16 H16 0.9500 . ?
C16 C17 1.3723(17) . ?
C16 C3 1.3998(16) . ?
C13 H13 0.9500 . ?
C17 C18 1.3791(18) . ?
C19 H19 0.9500 . ?
C19 C18 1.3886(17) . ?
C19 C4 1.3957(17) . ?
C26 H26 0.9500 . ?
C26 C27 1.385(2) . ?
C27 H27 0.9500 . ?
C27 C28 1.3916(18) . ?
C28 H28 0.9500 . ?
C11 H11 0.9500 . ?
C21 H21A 0.9800 . ?
C21 H21B 0.9800 . ?
C21 H21C 0.9800 . ?
C18 H18 0.9500 . ?
C3 C4 1.4063(16) . ?

loop_
_geom_torsion_atom_site_label_1
_geom_torsion_atom_site_label_2
_geom_torsion_atom_site_label_3
_geom_torsion_atom_site_label_4
_geom_torsion
_geom_torsion_site_symmetry_1
_geom_torsion_site_symmetry_2
_geom_torsion_site_symmetry_3
_geom_torsion_site_symmetry_4
_geom_torsion_publ_flag
O2 C20 C6 C7 179.73(9) . . . . ?
O2 C20 C6 C5 -0.90(15) . . . . ?
O3 C20 C6 C7 0.05(16) . . . . ?
O3 C20 C6 C5 179.42(11) . . . . ?
F1 C17 C18 C19 -178.23(11) . . . . ?
O4 C22 C23 C24 -31.83(16) . . . . ?
O4 C22 C23 C28 146.53(12) . . . . ?
N1 C9 C2 C1 0.75(13) . . . . ?
N1 C9 C2 C3 -179.54(11) . . . . ?
C7 C6 C5 C4 1.37(18) . . . . ?
C7 C22 C23 C24 150.46(11) . . . . ?
C7 C22 C23 C28 -31.18(16) . . . . ?
C7 C8 C9 N1 -150.09(11) . . . . ?
C7 C8 C9 C2 29.66(17) . . . . ?
C20 C6 C5 C4 -177.96(10) . . . . ?
C6 C7 C22 O4 134.13(11) . . . . ?
C6 C7 C22 C23 -48.17(13) . . . . ?
C6 C7 C8 C9 46.84(13) . . . . ?
C6 C5 C4 C19 -121.39(13) . . . . ?
C6 C5 C4 C3 58.60(16) . . . . ?
C22 C7 C6 C20 -42.41(13) . . . . ?
C22 C7 C6 C5 138.24(11) . . . . ?
C22 C7 C8 C9 173.75(9) . . . . ?
C22 C23 C24 C25 179.11(12) . . . . ?
C22 C23 C28 C27 -176.63(11) . . . . ?
C8 C7 C6 C20 82.87(12) . . . . ?
C8 C7 C6 C5 -96.49(13) . . . . ?
C8 C7 C22 O4 7.05(15) . . . . ?
C8 C7 C22 C23 -175.25(10) . . . . ?
C8 C9 C2 C1 -179.02(11) . . . . ?
C8 C9 C2 C3 0.7(2) . . . . ?
C9 N1 O1 C1 -0.21(12) . . . . ?
C9 C2 C3 C16 118.48(13) . . . . ?
C9 C2 C3 C4 -66.86(16) . . . . ?
C15 C14 C13 C12 -1.21(18) . . . . ?
C15 C10 C11 C12 -1.73(17) . . . . ?
C14 C15 C10 C1 -178.25(10) . . . . ?
C14 C15 C10 C11 1.72(17) . . . . ?
C23 C24 C25 C26 -2.1(2) . . . . ?
C1 C10 C11 C12 178.24(11) . . . . ?
C1 C2 C3 C16 -61.87(16) . . . . ?
C1 C2 C3 C4 112.79(13) . . . . ?
C10 C15 C14 C13 -0.25(17) . . . . ?
C10 C1 C2 C9 177.86(12) . . . . ?
C10 C1 C2 C3 -1.9(2) . . . . ?
C10 C1 O1 N1 -178.30(9) . . . . ?
C24 C23 C28 C27 1.71(17) . . . . ?
C24 C25 C26 C27 1.2(2) . . . . ?
C2 C1 C10 C15 159.25(13) . . . . ?
C2 C1 C10 C11 -20.7(2) . . . . ?
C2 C1 O1 N1 0.70(12) . . . . ?
C2 C3 C4 C5 8.87(16) . . . . ?
C2 C3 C4 C19 -171.14(10) . . . . ?
C25 C26 C27 C28 1.3(2) . . . . ?
C16 C17 C18 C19 2.2(2) . . . . ?
C16 C3 C4 C5 -176.48(10) . . . . ?
C16 C3 C4 C19 3.51(16) . . . . ?
C13 C12 C11 C10 0.29(18) . . . . ?
C17 C16 C3 C2 173.75(11) . . . . ?
C17 C16 C3 C4 -1.01(17) . . . . ?
C26 C27 C28 C23 -2.68(18) . . . . ?
C28 C23 C24 C25 0.69(19) . . . . ?
O1 N1 C9 C8 179.46(9) . . . . ?
O1 N1 C9 C2 -0.34(12) . . . . ?
O1 C1 C10 C15 -22.08(15) . . . . ?
O1 C1 C10 C11 157.95(10) . . . . ?
O1 C1 C2 C9 -0.86(12) . . . . ?
O1 C1 C2 C3 179.42(10) . . . . ?
C11 C12 C13 C14 1.19(18) . . . . ?
C21 O2 C20 O3 -3.46(16) . . . . ?
C21 O2 C20 C6 176.86(9) . . . . ?
C18 C19 C4 C5 176.72(11) . . . . ?
C18 C19 C4 C3 -3.26(18) . . . . ?
C3 C16 C17 F1 178.51(10) . . . . ?
C3 C16 C17 C18 -1.89(19) . . . . ?
C4 C19 C18 C17 0.47(19) . . . . ?

loop_
_exptl_oxdiff_crystal_face_indexfrac_h
_exptl_oxdiff_crystal_face_indexfrac_k
_exptl_oxdiff_crystal_face_indexfrac_l
_exptl_oxdiff_crystal_face_x
_exptl_oxdiff_crystal_face_y
_exptl_oxdiff_crystal_face_z
-1.1932 -6.1946 -4.8396 0.0905 -0.3119 0.9458
1.5576 11.4141 2.4647 0.0714 -0.2352 -0.9693
-0.4332 -7.7801 4.6468 -0.2822 0.9544 -0.0976
-7.8244 -1.1410 -0.0988 -0.8963 -0.2645 0.3560
-1.7681 9.7538 3.8401 -0.3792 -0.1139 -0.9183
7.6626 2.0246 0.4467 0.8617 0.2541 -0.4392
